data_2222774
loop_
_publ_author_name
'Zhao, Pei-Liang'
'Zhou, Zhong-Zhen'

_publ_section_title
;<i>N</i>-[2-(6-Methyl-4-oxo-4<i>H</i>-chromen-3-yl)-4-oxothiazolidin-3-yl]furan-2-carboxamide
 <i>N</i>,<i>N</i>-dimethylformamide solvate
;
_journal_coeditor_code JJ2002
_journal_issue 8
_journal_name_full 'Acta Crystallographica Section E'
_journal_page_first o2030
_journal_page_last o2031
_journal_paper_doi 10.1107/S1600536809029572
_journal_volume 65
_journal_year 2009
_chemical_formula_iupac 'C18 H14 N2 O5 S, C3 H7 N O'
_chemical_formula_moiety 'C18 H14 N2 O5 S, C3 H7 N O'
_chemical_formula_sum 'C21 H21 N3 O6 S'
_chemical_formula_weight 443.48
_chemical_name_systematic
;
<i>N</i>-[2-(6-Methyl-4-oxo-4<i>H</i>-chromen-3-yl)-4-oxothiazolidin-
3-yl]furan-2-carboxamide <i>N</i>,<i>N</i>-dimethylformamide solvate
;
_space_group_IT_number 2
_symmetry_cell_setting triclinic
_symmetry_space_group_name_Hall '-P 1'
_symmetry_space_group_name_H-M 'P -1'
_atom_sites_solution_hydrogens geom
_atom_sites_solution_primary direct
_atom_sites_solution_secondary difmap
_audit_creation_method SHELXL-97
_cell_angle_alpha 87.1380(10)
_cell_angle_beta 70.503(2)
_cell_angle_gamma 78.419(2)
_cell_formula_units_Z 2
_cell_length_a 8.41410(10)
_cell_length_b 11.5676(14)
_cell_length_c 11.8382(14)
_cell_measurement_reflns_used 2421
_cell_measurement_temperature 292(2)
_cell_measurement_theta_max 26.65
_cell_measurement_theta_min 2.54
_cell_volume 1063.86(18)
_computing_cell_refinement '<i>SAINT</i> (Bruker, 2001)'
_computing_data_collection '<i>SMART</i> (Bruker, 2001)'
_computing_data_reduction '<i>SAINT</i> (Bruker, 2001)'
_computing_molecular_graphics '<i>PLATON</i> (Spek, 2009)'
_computing_publication_material '<i>SHELXL97</i> (Sheldrick, 2008)'
_computing_structure_refinement '<i>SHELXL97</i> (Sheldrick, 2008)'
_computing_structure_solution '<i>SHELXS97</i> (Sheldrick, 2008)'
_diffrn_ambient_temperature 292(2)
_diffrn_measured_fraction_theta_full 0.980
_diffrn_measured_fraction_theta_max 0.980
_diffrn_measurement_device_type 'Bruker SMART APEX CCD area-detector'
_diffrn_measurement_method '\f and \w'
_diffrn_radiation_monochromator graphite
_diffrn_radiation_source 'fine-focus sealed tube'
_diffrn_radiation_type MoK\a
_diffrn_radiation_wavelength 0.71073
_diffrn_reflns_av_R_equivalents 0.0432
_diffrn_reflns_av_sigmaI/netI 0.0538
_diffrn_reflns_limit_h_max 10
_diffrn_reflns_limit_h_min -10
_diffrn_reflns_limit_k_max 14
_diffrn_reflns_limit_k_min -13
_diffrn_reflns_limit_l_max 15
_diffrn_reflns_limit_l_min -15
_diffrn_reflns_number 7900
_diffrn_reflns_theta_full 27.00
_diffrn_reflns_theta_max 27.00
_diffrn_reflns_theta_min 1.80
_exptl_absorpt_coefficient_mu 0.196
_exptl_absorpt_correction_T_max 0.9619
_exptl_absorpt_correction_T_min 0.9337
_exptl_absorpt_correction_type multi-scan
_exptl_absorpt_process_details '(SADABS; Sheldrick, 2008)'
_exptl_crystal_colour colorless
_exptl_crystal_density_diffrn 1.384
_exptl_crystal_density_method 'not measured'
_exptl_crystal_description block
_exptl_crystal_F_000 464
_exptl_crystal_size_max 0.30
_exptl_crystal_size_mid 0.20
_exptl_crystal_size_min 0.20
_refine_diff_density_max 0.252
_refine_diff_density_min -0.165
_refine_ls_extinction_method none
_refine_ls_goodness_of_fit_ref 0.955
_refine_ls_hydrogen_treatment mixed
_refine_ls_matrix_type full
_refine_ls_number_parameters 289
_refine_ls_number_reflns 4568
_refine_ls_number_restraints 0
_refine_ls_restrained_S_all 0.955
_refine_ls_R_factor_all 0.0715
_refine_ls_R_factor_gt 0.0488
_refine_ls_shift/su_max_lt 0.001
_refine_ls_shift/su_mean 0.000
_refine_ls_structure_factor_coef Fsqd
_refine_ls_weighting_details 'calc w=1/[\s^2^(Fo^2^)+(0.0676P)^2^] where P=(Fo^2^+2Fc^2^)/3'
_refine_ls_weighting_scheme calc
_refine_ls_wR_factor_gt 0.1186
_refine_ls_wR_factor_ref 0.1299
_reflns_number_gt 3163
_reflns_number_total 4568
_reflns_threshold_expression I>2\s(I)
_cod_data_source_file jj2002.cif
_cod_data_source_block I
_cod_depositor_comments
;
The following automatic conversions were performed:
'_symmetry_cell_setting' value 'Triclinic' changed to 'triclinic'
according to '/home/saulius/struct/CIF-dictionaries/cif_core.dic'
dictionary named 'cif_core.dic' version 2.4.1 from 2010-06-29.

Automatic conversion script
Id: cif_fix_enum 1527 2010-12-29 10:47:43Z saulius 

The following automatic conversions were performed:

'_symmetry_cell_setting' value 'Triclinic' changed to 'triclinic'
according to /home/saulius/struct/CIF-dictionaries/cif_core.dic
dictionary named 'cif_core.dic' version 2.4.1 from 2010-06-29.

Automatic conversion script
Id: cif_fix_values 1715 2011-07-08 13:25:40Z adriana 
;
_cod_original_sg_symbol_H-M P-1
_cod_database_code 2222774
_cod_database_fobs_code 2222774

loop_
_symmetry_equiv_pos_as_xyz
'x, y, z'
'-x, -y, -z'

loop_
_atom_site_type_symbol
_atom_site_label
_atom_site_fract_x
_atom_site_fract_y
_atom_site_fract_z
_atom_site_U_iso_or_equiv
_atom_site_adp_type
_atom_site_calc_flag
_atom_site_refinement_flags
_atom_site_occupancy
_atom_site_disorder_assembly
_atom_site_disorder_group
C C1 0.2135(3) 0.19985(18) 0.1714(2) 0.0722(7) Uani d . 1 . .
H H1A 0.1411 0.1794 0.1309 0.108 Uiso calc R 1 . .
H H1B 0.2338 0.1381 0.2251 0.108 Uiso calc R 1 . .
H H1C 0.3210 0.2097 0.1135 0.108 Uiso calc R 1 . .
C C2 0.1263(3) 0.31350(16) 0.24164(17) 0.0519(5) Uani d . 1 . .
C C3 -0.0211(3) 0.31675(18) 0.34263(19) 0.0580(6) Uani d . 1 . .
H H3 -0.0598 0.2469 0.3680 0.070 Uiso calc R 1 . .
C C4 -0.1099(3) 0.41904(17) 0.40512(18) 0.0542(5) Uani d . 1 . .
H H4 -0.2082 0.4192 0.4713 0.065 Uiso calc R 1 . .
C C5 -0.0502(2) 0.52272(16) 0.36769(16) 0.0445(4) Uani d . 1 . .
C C6 0.0963(2) 0.52416(15) 0.26977(15) 0.0420(4) Uani d . 1 . .
C C7 0.1832(3) 0.41704(16) 0.20822(16) 0.0484(5) Uani d . 1 . .
H H7 0.2825 0.4164 0.1427 0.058 Uiso calc R 1 . .
C C8 0.1533(2) 0.63617(16) 0.22977(15) 0.0427(4) Uani d . 1 . .
C C9 0.0433(2) 0.73858(15) 0.30060(15) 0.0414(4) Uani d . 1 . .
C C10 -0.0936(2) 0.72643(16) 0.39626(16) 0.0467(5) Uani d . 1 . .
H H10 -0.1573 0.7941 0.4410 0.056 Uiso calc R 1 . .
C C11 0.0758(2) 0.86128(16) 0.26908(16) 0.0443(4) Uani d . 1 . .
H H11 -0.005 0.9161 0.3323 0.053 Uiso calc R 1 . .
C C12 0.3611(3) 0.89041(15) 0.14565(16) 0.0469(5) Uani d . 1 . .
C C13 0.2766(3) 0.90147(18) 0.05140(17) 0.0573(5) Uani d . 1 . .
H H13A 0.3236 0.8335 -0.0027 0.069 Uiso calc R 1 . .
H H13B 0.2968 0.9719 0.0052 0.069 Uiso calc R 1 . .
C C14 0.2690(2) 0.93551(16) 0.43651(15) 0.0415(4) Uani d . 1 . .
C C15 0.3436(2) 0.89915(16) 0.53174(15) 0.0430(4) Uani d . 1 . .
C C16 0.4445(3) 0.80082(19) 0.55371(19) 0.0593(5) Uani d . 1 . .
H H16 0.4843 0.7310 0.5086 0.071 Uiso calc R 1 . .
C C17 0.4781(3) 0.8243(2) 0.6579(2) 0.0678(6) Uani d . 1 . .
H H17 0.5443 0.7728 0.6952 0.081 Uiso calc R 1 . .
C C18 0.3975(3) 0.9337(2) 0.69290(19) 0.0650(6) Uani d . 1 . .
H H18 0.3986 0.9716 0.7600 0.078 Uiso calc R 1 . .
C C19 0.7238(4) 0.6242(3) 0.1424(3) 0.1048(10) Uani d . 1 . .
H H19A 0.6655 0.6544 0.0867 0.157 Uiso calc R 1 . .
H H19B 0.8457 0.6078 0.1013 0.157 Uiso calc R 1 . .
H H19C 0.6968 0.6818 0.2050 0.157 Uiso calc R 1 . .
C C20 0.7468(4) 0.4095(3) 0.1255(3) 0.1092(11) Uani d . 1 . .
H H20A 0.7150 0.3444 0.1756 0.164 Uiso calc R 1 . .
H H20B 0.8696 0.4012 0.0976 0.164 Uiso calc R 1 . .
H H20C 0.7074 0.4105 0.0581 0.164 Uiso calc R 1 . .
C C21 0.5459(3) 0.5218(2) 0.2970(2) 0.0710(6) Uani d . 1 . .
H H21 0.5136 0.4507 0.3256 0.085 Uiso calc R 1 . .
N N1 0.2489(2) 0.87432(13) 0.25530(13) 0.0442(4) Uani d . 1 . .
N N2 0.3049(2) 0.85021(14) 0.35237(14) 0.0476(4) Uani d . 1 . .
H H2 0.361(3) 0.7885(19) 0.351(2) 0.057 Uiso d . 1 . .
N N3 0.6696(3) 0.51810(17) 0.19314(17) 0.0676(5) Uani d . 1 . .
O O1 0.28274(17) 0.64100(11) 0.14324(11) 0.0563(4) Uani d . 1 . .
O O2 -0.14547(16) 0.62410(11) 0.43227(11) 0.0507(3) Uani d . 1 . .
O O3 0.51047(19) 0.89574(13) 0.12709(12) 0.0630(4) Uani d . 1 . .
O O4 0.18311(18) 1.03252(11) 0.43361(11) 0.0534(4) Uani d . 1 . .
O O5 0.31260(18) 0.98314(12) 0.61700(12) 0.0576(4) Uani d . 1 . .
O O6 0.4692(2) 0.60997(13) 0.35973(14) 0.0764(5) Uani d . 1 . .
S S1 0.04994(8) 0.91011(5) 0.12526(5) 0.0628(2) Uani d . 1 . .

loop_
_atom_site_aniso_label
_atom_site_aniso_U_11
_atom_site_aniso_U_22
_atom_site_aniso_U_33
_atom_site_aniso_U_12
_atom_site_aniso_U_13
_atom_site_aniso_U_23
C1 0.1061(19) 0.0405(12) 0.0708(15) -0.0139(12) -0.0301(14) -0.0033(11)
C2 0.0703(14) 0.0380(11) 0.0530(11) -0.0120(10) -0.0274(10) 0.0036(9)
C3 0.0755(15) 0.0429(12) 0.0618(13) -0.0232(11) -0.0255(11) 0.0115(10)
C4 0.0597(13) 0.0518(12) 0.0518(11) -0.0213(10) -0.0150(10) 0.0116(10)
C5 0.0506(11) 0.0418(10) 0.0418(10) -0.0112(9) -0.0154(8) 0.0037(8)
C6 0.0508(11) 0.0376(10) 0.0395(9) -0.0110(8) -0.0163(8) 0.0027(8)
C7 0.0585(12) 0.0419(10) 0.0436(10) -0.0105(9) -0.0152(9) 0.0012(8)
C8 0.0508(11) 0.0412(10) 0.0370(9) -0.0129(9) -0.0136(8) 0.0021(8)
C9 0.0510(11) 0.0369(10) 0.0365(9) -0.0107(8) -0.0134(8) 0.0014(8)
C10 0.0516(11) 0.0379(10) 0.0460(10) -0.0071(9) -0.0109(9) -0.0015(8)
C11 0.0529(11) 0.0358(10) 0.0403(10) -0.0075(9) -0.0110(9) -0.0008(8)
C12 0.0619(13) 0.0316(10) 0.0436(10) -0.0142(9) -0.0098(9) 0.0003(8)
C13 0.0808(15) 0.0505(12) 0.0415(10) -0.0224(11) -0.0167(10) 0.0060(9)
C14 0.0460(10) 0.0384(10) 0.0368(9) -0.0152(8) -0.0053(8) -0.0005(8)
C15 0.0456(10) 0.0449(11) 0.0371(9) -0.0163(9) -0.0071(8) -0.0004(8)
C16 0.0659(14) 0.0550(13) 0.0594(13) -0.0103(11) -0.0244(11) -0.0015(10)
C17 0.0738(16) 0.0729(16) 0.0672(14) -0.0154(13) -0.0374(12) 0.0094(12)
C18 0.0711(15) 0.0889(18) 0.0464(12) -0.0280(14) -0.0270(11) 0.0023(12)
C19 0.118(3) 0.101(2) 0.0788(19) -0.0156(19) -0.0172(18) 0.0177(17)
C20 0.137(3) 0.094(2) 0.0798(19) 0.016(2) -0.0315(19) -0.0293(17)
C21 0.0858(18) 0.0557(15) 0.0702(16) -0.0094(13) -0.0262(14) -0.0010(12)
N1 0.0563(10) 0.0408(9) 0.0377(8) -0.0143(7) -0.0156(7) 0.0006(7)
N2 0.0655(11) 0.0351(9) 0.0426(8) -0.0052(8) -0.0206(8) -0.0017(7)
N3 0.0767(13) 0.0657(12) 0.0566(11) 0.0029(10) -0.0263(10) -0.0027(10)
O1 0.0622(9) 0.0481(8) 0.0469(7) -0.0175(7) 0.0017(7) -0.0035(6)
O2 0.0532(8) 0.0426(8) 0.0469(7) -0.0117(6) -0.0030(6) 0.0020(6)
O3 0.0613(10) 0.0649(10) 0.0587(9) -0.0208(8) -0.0099(7) 0.0031(7)
O4 0.0688(9) 0.0368(7) 0.0531(8) -0.0047(7) -0.0206(7) -0.0056(6)
O5 0.0661(9) 0.0616(9) 0.0465(7) -0.0110(7) -0.0197(7) -0.0101(7)
O6 0.0965(13) 0.0516(9) 0.0663(10) 0.0032(9) -0.0167(9) -0.0069(8)
S1 0.0733(4) 0.0633(4) 0.0590(3) -0.0192(3) -0.0307(3) 0.0198(3)

loop_
_atom_type_symbol
_atom_type_description
_atom_type_scat_dispersion_real
_atom_type_scat_dispersion_imag
_atom_type_scat_source
C C 0.0033 0.0016 'International Tables Vol C Tables 4.2.6.8 and 6.1.1.4'
H H 0.0000 0.0000 'International Tables Vol C Tables 4.2.6.8 and 6.1.1.4'
N N 0.0061 0.0033 'International Tables Vol C Tables 4.2.6.8 and 6.1.1.4'
O O 0.0106 0.0060 'International Tables Vol C Tables 4.2.6.8 and 6.1.1.4'
S S 0.1246 0.1234 'International Tables Vol C Tables 4.2.6.8 and 6.1.1.4'

loop_
_geom_angle_atom_site_label_1
_geom_angle_atom_site_label_2
_geom_angle_atom_site_label_3
_geom_angle_site_symmetry_1
_geom_angle_site_symmetry_3
_geom_angle
_geom_angle_publ_flag
C2 C1 H1A . . 109.5 ?
C2 C1 H1B . . 109.5 ?
H1A C1 H1B . . 109.5 ?
C2 C1 H1C . . 109.5 ?
H1A C1 H1C . . 109.5 ?
H1B C1 H1C . . 109.5 ?
C7 C2 C3 . . 117.65(18) ?
C7 C2 C1 . . 122.10(19) ?
C3 C2 C1 . . 120.22(18) ?
C4 C3 C2 . . 122.26(18) ?
C4 C3 H3 . . 118.9 ?
C2 C3 H3 . . 118.9 ?
C3 C4 C5 . . 118.60(18) ?
C3 C4 H4 . . 120.7 ?
C5 C4 H4 . . 120.7 ?
O2 C5 C6 . . 121.90(15) ?
O2 C5 C4 . . 116.58(16) ?
C6 C5 C4 . . 121.52(18) ?
C5 C6 C7 . . 117.91(16) ?
C5 C6 C8 . . 120.29(16) ?
C7 C6 C8 . . 121.76(16) ?
C2 C7 C6 . . 122.04(18) ?
C2 C7 H7 . . 119.0 ?
C6 C7 H7 . . 119.0 ?
O1 C8 C9 . . 123.67(16) ?
O1 C8 C6 . . 122.18(17) ?
C9 C8 C6 . . 114.14(15) ?
C10 C9 C8 . . 120.52(16) ?
C10 C9 C11 . . 117.78(16) ?
C8 C9 C11 . . 121.69(15) ?
O2 C10 C9 . . 125.11(17) ?
O2 C10 H10 . . 117.4 ?
C9 C10 H10 . . 117.4 ?
N1 C11 C9 . . 113.96(16) ?
N1 C11 S1 . . 103.67(11) ?
C9 C11 S1 . . 113.20(12) ?
N1 C11 H11 . . 109.0 ?
C9 C11 H11 . . 109.0 ?
S1 C11 H11 . . 109.0 ?
O3 C12 N1 . . 124.01(19) ?
O3 C12 C13 . . 124.74(17) ?
N1 C12 C13 . . 111.25(17) ?
C12 C13 S1 . . 108.00(13) ?
C12 C13 H13A . . 110.1 ?
S1 C13 H13A . . 110.1 ?
C12 C13 H13B . . 110.1 ?
S1 C13 H13B . . 110.1 ?
H13A C13 H13B . . 108.4 ?
O4 C14 N2 . . 123.15(17) ?
O4 C14 C15 . . 123.24(16) ?
N2 C14 C15 . . 113.61(17) ?
C16 C15 O5 . . 109.77(17) ?
C16 C15 C14 . . 134.79(17) ?
O5 C15 C14 . . 115.37(16) ?
C15 C16 C17 . . 106.6(2) ?
C15 C16 H16 . . 126.7 ?
C17 C16 H16 . . 126.7 ?
C18 C17 C16 . . 106.9(2) ?
C18 C17 H17 . . 126.5 ?
C16 C17 H17 . . 126.5 ?
C17 C18 O5 . . 110.6(2) ?
C17 C18 H18 . . 124.7 ?
O5 C18 H18 . . 124.7 ?
N3 C19 H19A . . 109.5 ?
N3 C19 H19B . . 109.5 ?
H19A C19 H19B . . 109.5 ?
N3 C19 H19C . . 109.5 ?
H19A C19 H19C . . 109.5 ?
H19B C19 H19C . . 109.5 ?
N3 C20 H20A . . 109.5 ?
N3 C20 H20B . . 109.5 ?
H20A C20 H20B . . 109.5 ?
N3 C20 H20C . . 109.5 ?
H20A C20 H20C . . 109.5 ?
H20B C20 H20C . . 109.5 ?
O6 C21 N3 . . 126.2(2) ?
O6 C21 H21 . . 116.9 ?
N3 C21 H21 . . 116.9 ?
C12 N1 N2 . . 120.45(16) ?
C12 N1 C11 . . 120.75(16) ?
N2 N1 C11 . . 117.91(14) ?
C14 N2 N1 . . 119.57(15) ?
C14 N2 H2 . . 125.4(17) ?
N1 N2 H2 . . 114.9(17) ?
C21 N3 C19 . . 120.1(2) ?
C21 N3 C20 . . 121.3(2) ?
C19 N3 C20 . . 118.6(2) ?
C10 O2 C5 . . 117.98(14) ?
C15 O5 C18 . . 106.03(16) ?
C13 S1 C11 . . 93.51(9) ?

loop_
_geom_bond_atom_site_label_1
_geom_bond_atom_site_label_2
_geom_bond_site_symmetry_2
_geom_bond_distance
_geom_bond_publ_flag
C1 C2 . 1.508(3) ?
C1 H1A . 0.9600 ?
C1 H1B . 0.9600 ?
C1 H1C . 0.9600 ?
C2 C7 . 1.370(2) ?
C2 C3 . 1.401(3) ?
C3 C4 . 1.367(3) ?
C3 H3 . 0.9300 ?
C4 C5 . 1.388(2) ?
C4 H4 . 0.9300 ?
C5 O2 . 1.380(2) ?
C5 C6 . 1.384(2) ?
C6 C7 . 1.404(3) ?
C6 C8 . 1.473(2) ?
C7 H7 . 0.9300 ?
C8 O1 . 1.230(2) ?
C8 C9 . 1.450(2) ?
C9 C10 . 1.344(2) ?
C9 C11 . 1.504(2) ?
C10 O2 . 1.344(2) ?
C10 H10 . 0.9300 ?
C11 N1 . 1.448(2) ?
C11 S1 . 1.8349(19) ?
C11 H11 . 0.9800 ?
C12 O3 . 1.216(2) ?
C12 N1 . 1.356(2) ?
C12 C13 . 1.498(3) ?
C13 S1 . 1.797(2) ?
C13 H13A . 0.9700 ?
C13 H13B . 0.9700 ?
C14 O4 . 1.212(2) ?
C14 N2 . 1.354(2) ?
C14 C15 . 1.470(3) ?
C15 C16 . 1.347(3) ?
C15 O5 . 1.361(2) ?
C16 C17 . 1.404(3) ?
C16 H16 . 0.9300 ?
C17 C18 . 1.325(3) ?
C17 H17 . 0.9300 ?
C18 O5 . 1.363(2) ?
C18 H18 . 0.9300 ?
C19 N3 . 1.430(3) ?
C19 H19A . 0.9600 ?
C19 H19B . 0.9600 ?
C19 H19C . 0.9600 ?
C20 N3 . 1.438(3) ?
C20 H20A . 0.9600 ?
C20 H20B . 0.9600 ?
C20 H20C . 0.9600 ?
C21 O6 . 1.224(3) ?
C21 N3 . 1.315(3) ?
C21 H21 . 0.9300 ?
N1 N2 . 1.378(2) ?
N2 H2 . 0.77(2) ?

loop_
_geom_hbond_atom_site_label_D
_geom_hbond_atom_site_label_H
_geom_hbond_atom_site_label_A
_geom_hbond_site_symmetry_A
_geom_hbond_distance_DH
_geom_hbond_distance_HA
_geom_hbond_distance_DA
_geom_hbond_angle_DHA
N2 H2 O6 . 0.77(2) 2.10(2) 2.856(2) 169(2)
C4 H4 O6 2_566 0.93 2.50 3.421(3) 171.9
C10 H10 O4 2_576 0.93 2.49 3.332(2) 151.4
C11 H11 O5 2_576 0.98 2.500 3.267(2) 135.4(14)
C13 H13B O3 2_675 0.97 2.55 3.441(2) 153.3
C16 H16 O6 . 0.93 2.36 3.193(3) 149.6
C18 H18 O3 2_676 0.93 2.47 3.342(3) 156.9
C20 H20C O1 2_665 0.96 2.46 3.361(3) 157.1

loop_
_geom_torsion_atom_site_label_1
_geom_torsion_atom_site_label_2
_geom_torsion_atom_site_label_3
_geom_torsion_atom_site_label_4
_geom_torsion_site_symmetry_1
_geom_torsion_site_symmetry_2
_geom_torsion_site_symmetry_3
_geom_torsion_site_symmetry_4
_geom_torsion
_geom_torsion_publ_flag
C7 C2 C3 C4 . . . . 1.8(3) ?
C1 C2 C3 C4 . . . . -176.30(19) ?
C2 C3 C4 C5 . . . . -0.8(3) ?
C3 C4 C5 O2 . . . . 178.99(17) ?
C3 C4 C5 C6 . . . . -0.3(3) ?
O2 C5 C6 C7 . . . . -178.88(16) ?
C4 C5 C6 C7 . . . . 0.4(3) ?
O2 C5 C6 C8 . . . . -1.3(3) ?
C4 C5 C6 C8 . . . . 178.01(17) ?
C3 C2 C7 C6 . . . . -1.7(3) ?
C1 C2 C7 C6 . . . . 176.35(18) ?
C5 C6 C7 C2 . . . . 0.6(3) ?
C8 C6 C7 C2 . . . . -176.91(17) ?
C5 C6 C8 O1 . . . . 180.00(18) ?
C7 C6 C8 O1 . . . . -2.5(3) ?
C5 C6 C8 C9 . . . . -0.4(2) ?
C7 C6 C8 C9 . . . . 177.10(16) ?
O1 C8 C9 C10 . . . . -178.07(19) ?
C6 C8 C9 C10 . . . . 2.3(3) ?
O1 C8 C9 C11 . . . . 3.0(3) ?
C6 C8 C9 C11 . . . . -176.62(16) ?
C8 C9 C10 O2 . . . . -2.8(3) ?
C11 C9 C10 O2 . . . . 176.18(16) ?
C10 C9 C11 N1 . . . . 127.95(18) ?
C8 C9 C11 N1 . . . . -53.1(2) ?
C10 C9 C11 S1 . . . . -113.90(17) ?
C8 C9 C11 S1 . . . . 65.1(2) ?
O3 C12 C13 S1 . . . . -171.45(16) ?
N1 C12 C13 S1 . . . . 8.17(19) ?
O4 C14 C15 C16 . . . . -177.9(2) ?
N2 C14 C15 C16 . . . . 2.3(3) ?
O4 C14 C15 O5 . . . . -1.2(2) ?
N2 C14 C15 O5 . . . . 178.98(14) ?
O5 C15 C16 C17 . . . . 0.1(2) ?
C14 C15 C16 C17 . . . . 177.0(2) ?
C15 C16 C17 C18 . . . . -0.1(2) ?
C16 C17 C18 O5 . . . . 0.1(3) ?
O3 C12 N1 N2 . . . . -7.0(3) ?
C13 C12 N1 N2 . . . . 173.40(15) ?
O3 C12 N1 C11 . . . . -175.98(17) ?
C13 C12 N1 C11 . . . . 4.4(2) ?
C9 C11 N1 C12 . . . . 109.33(18) ?
S1 C11 N1 C12 . . . . -14.16(19) ?
C9 C11 N1 N2 . . . . -59.9(2) ?
S1 C11 N1 N2 . . . . 176.57(11) ?
O4 C14 N2 N1 . . . . 2.9(3) ?
C15 C14 N2 N1 . . . . -177.28(14) ?
C12 N1 N2 C14 . . . . 105.6(2) ?
C11 N1 N2 C14 . . . . -85.1(2) ?
O6 C21 N3 C19 . . . . -1.2(4) ?
O6 C21 N3 C20 . . . . -178.0(2) ?
C9 C10 O2 C5 . . . . 1.0(3) ?
C6 C5 O2 C10 . . . . 1.1(3) ?
C4 C5 O2 C10 . . . . -178.26(16) ?
C16 C15 O5 C18 . . . . -0.1(2) ?
C14 C15 O5 C18 . . . . -177.62(15) ?
C17 C18 O5 C15 . . . . 0.0(2) ?
C12 C13 S1 C11 . . . . -13.78(14) ?
N1 C11 S1 C13 . . . . 15.17(13) ?
C9 C11 S1 C13 . . . . -108.82(14) ?
